data_2204474
loop_
_publ_author_name
'Weaver, Travis D.'
'Norris, Peter'
'Zeller, Matthias'

_publ_section_title
;6-Deoxy-1,2:3,4-di-<i>O</i>-isopropylidene-\a-<small>D</small>-<i>galacto</i>-heptodialdo-1,5-pyranose
 diphenyl dithioacetal
;
_journal_issue 11
_journal_name_full 'Acta Crystallographica Section E'
_journal_page_first o2113
_journal_page_last o2114
_journal_paper_doi 10.1107/S1600536804025097
_journal_volume 60
_journal_year 2004
_chemical_formula_iupac 'C25 H30 O5 S2'
_chemical_formula_moiety 'C25 H30 O5 S2'
_chemical_formula_sum 'C25 H30 O5 S2'
_chemical_formula_weight 474.61
_chemical_name_systematic
;
6-Deoxy-1,2:3,4-di-O-isopropylidene-\a-D-galacto-heptodialdo-1,5-
pyranose diphenyl dithioacetal
;
_space_group_IT_number 19
_symmetry_cell_setting orthorhombic
_symmetry_space_group_name_Hall 'P 2ac 2ab'
_symmetry_space_group_name_H-M 'P 21 21 21'
_atom_sites_solution_hydrogens difmap
_atom_sites_solution_primary direct
_atom_sites_solution_secondary difmap
_audit_creation_method SHELXL-97
_cell_angle_alpha 90.00
_cell_angle_beta 90.00
_cell_angle_gamma 90.00
_cell_formula_units_Z 4
_cell_length_a 9.0880(4)
_cell_length_b 10.2194(5)
_cell_length_c 26.5100(13)
_cell_measurement_reflns_used 11023
_cell_measurement_temperature 100(2)
_cell_measurement_theta_max 31.72
_cell_measurement_theta_min 2.72
_cell_volume 2462.1(2)
_computing_cell_refinement 'SAINT-Plus (Bruker, 2003)'
_computing_data_collection 'SMART (Bruker, 1997-2002)'
_computing_data_reduction SAINT-Plus
_computing_molecular_graphics SHELXTL
_computing_publication_material SHELXTL
_computing_structure_refinement SHELXTL
_computing_structure_solution 'SHELXTL (Bruker, 2000)'
_diffrn_ambient_temperature 100(2)
_diffrn_measured_fraction_theta_full 1.000
_diffrn_measured_fraction_theta_max 1.000
_diffrn_measurement_device_type 'Bruker SMART APEX CCD'
_diffrn_measurement_method '\f and \w'
_diffrn_radiation_monochromator graphite
_diffrn_radiation_source 'fine-focus sealed tube'
_diffrn_radiation_type MoK\a
_diffrn_radiation_wavelength 0.71073
_diffrn_reflns_av_R_equivalents 0.0388
_diffrn_reflns_av_sigmaI/netI 0.0286
_diffrn_reflns_limit_h_max 12
_diffrn_reflns_limit_h_min -12
_diffrn_reflns_limit_k_max 10
_diffrn_reflns_limit_k_min -13
_diffrn_reflns_limit_l_max 34
_diffrn_reflns_limit_l_min -35
_diffrn_reflns_number 29848
_diffrn_reflns_theta_full 28.28
_diffrn_reflns_theta_max 28.28
_diffrn_reflns_theta_min 1.54
_exptl_absorpt_coefficient_mu 0.249
_exptl_absorpt_correction_T_max 0.97
_exptl_absorpt_correction_T_min 0.70238
_exptl_absorpt_correction_type multi-scan
_exptl_absorpt_process_details '(SADABS in SAINT-Plus; Bruker, 1997-1999)'
_exptl_crystal_colour colourless
_exptl_crystal_density_diffrn 1.280
_exptl_crystal_density_method 'not measured'
_exptl_crystal_description block
_exptl_crystal_F_000 1008
_exptl_crystal_size_max 0.43
_exptl_crystal_size_mid 0.25
_exptl_crystal_size_min 0.125
_refine_diff_density_max 0.404
_refine_diff_density_min -0.238
_refine_ls_abs_structure_details '(Flack, 1983)'
_refine_ls_abs_structure_Flack 0.04(7)
_refine_ls_extinction_method none
_refine_ls_goodness_of_fit_ref 1.367
_refine_ls_hydrogen_treatment refxyz
_refine_ls_matrix_type full
_refine_ls_number_parameters 347
_refine_ls_number_reflns 6099
_refine_ls_number_restraints 0
_refine_ls_restrained_S_all 1.367
_refine_ls_R_factor_all 0.0455
_refine_ls_R_factor_gt 0.0452
_refine_ls_shift/su_max 0.000
_refine_ls_shift/su_mean 0.000
_refine_ls_structure_factor_coef Fsqd
_refine_ls_weighting_details 'calc w = 1/[\s^2^(Fo^2^)+(0.106P)^2^+0.6861P] where P = (Fo^2^+2Fc^2^)/3'
_refine_ls_weighting_scheme calc
_refine_ls_wR_factor_gt 0.1065
_refine_ls_wR_factor_ref 0.1066
_reflns_number_gt 6072
_reflns_number_total 6099
_reflns_threshold_expression I>2\s(I)
_cod_data_source_file cv6386.cif
_cod_data_source_block I
_cod_depositor_comments
;
The following automatic conversions were performed:
'_symmetry_cell_setting' value 'Orthorhombic' changed to 'orthorhombic'
according to '/home/saulius/struct/CIF-dictionaries/cif_core.dic'
dictionary named 'cif_core.dic' version 2.4.1 from
2010-06-29.

'_exptl_absorpt_correction_type' value 'multi scan' changed
to 'multi-scan' according to
'/home/saulius/struct/CIF-dictionaries/cif_core.dic' dictionary named
'cif_core.dic' version 2.4.1 from 2010-06-29.

Automatic conversion script
Id: cif_fix_enum 1527 2010-12-29 10:47:43Z saulius 

The following automatic conversions were performed:

'_symmetry_cell_setting' value 'Orthorhombic' changed to
'orthorhombic' according to
/home/saulius/struct/CIF-dictionaries/cif_core.dic dictionary named
'cif_core.dic' version 2.4.1 from
2010-06-29.

'_exptl_absorpt_correction_type' value 'multi scan'
changed to 'multi-scan' according to
/home/saulius/struct/CIF-dictionaries/cif_core.dic dictionary named
'cif_core.dic' version 2.4.1 from 2010-06-29.

Automatic conversion script
Id: cif_fix_values 1715 2011-07-08 13:25:40Z adriana 
;
_cod_database_code 2204474
_cod_database_fobs_code 2204474

loop_
_symmetry_equiv_pos_as_xyz
'x, y, z'
'-x+1/2, -y, z+1/2'
'-x, y+1/2, -z+1/2'
'x+1/2, -y+1/2, -z'

loop_
_atom_site_label
_atom_site_fract_x
_atom_site_fract_y
_atom_site_fract_z
_atom_site_U_iso_or_equiv
_atom_site_adp_type
_atom_site_calc_flag
_atom_site_refinement_flags
_atom_site_occupancy
_atom_site_type_symbol
C1 0.2855(2) 0.0913(2) 0.90422(8) 0.0162(4) Uani d . 1 C
C2 0.3619(2) 0.1739(2) 0.94474(8) 0.0156(4) Uani d . 1 C
C3 0.3155(2) 0.3162(2) 0.94497(9) 0.0170(4) Uani d . 1 C
C4 0.1481(2) 0.3371(2) 0.93886(8) 0.0160(4) Uani d . 1 C
C5 0.0691(2) 0.2135(2) 0.92124(8) 0.0155(4) Uani d . 1 C
C6 -0.0801(2) 0.2428(2) 0.89773(9) 0.0153(4) Uani d . 1 C
C7 -0.1529(2) 0.1220(2) 0.87451(8) 0.0151(4) Uani d . 1 C
C8 0.2935(3) -0.0212(2) 0.98137(8) 0.0181(4) Uani d . 1 C
C9 0.1698(3) -0.0708(3) 1.01396(11) 0.0273(5) Uani d . 1 C
H9A 0.0787 -0.0250 1.0051 0.041 Uiso calc R 1 H
H9B 0.1932 -0.0547 1.0495 0.041 Uiso calc R 1 H
H9C 0.1571 -0.1650 1.0085 0.041 Uiso calc R 1 H
C10 0.4364(3) -0.0950(2) 0.98963(9) 0.0201(4) Uani d . 1 C
H10A 0.4686 -0.0836 1.0246 0.030 Uiso calc R 1 H
H10B 0.5120 -0.0608 0.9668 0.030 Uiso calc R 1 H
H10C 0.4209 -0.1882 0.9828 0.030 Uiso calc R 1 H
C11 0.2817(3) 0.4792(2) 0.88708(9) 0.0204(5) Uani d . 1 C
C12 0.2881(3) 0.4923(3) 0.83038(10) 0.0318(6) Uani d . 1 C
H12A 0.2233 0.5637 0.8196 0.048 Uiso calc R 1 H
H12B 0.2557 0.4103 0.8148 0.048 Uiso calc R 1 H
H12C 0.3893 0.5114 0.8200 0.048 Uiso calc R 1 H
C13 0.3182(3) 0.6051(2) 0.91528(10) 0.0253(5) Uani d . 1 C
H13A 0.3118 0.5895 0.9517 0.038 Uiso calc R 1 H
H13B 0.2480 0.6735 0.9057 0.038 Uiso calc R 1 H
H13C 0.4182 0.6331 0.9066 0.038 Uiso calc R 1 H
C21 -0.2175(3) -0.1405(2) 0.89023(8) 0.0194(4) Uani d . 1 C
C22 -0.0970(3) -0.2232(3) 0.89085(10) 0.0263(5) Uani d . 1 C
C23 -0.1023(3) -0.3406(3) 0.86469(11) 0.0340(6) Uani d . 1 C
C24 -0.2251(4) -0.3737(3) 0.83709(11) 0.0354(6) Uani d . 1 C
C25 -0.3448(3) -0.2901(3) 0.83609(12) 0.0336(6) Uani d . 1 C
C26 -0.3426(3) -0.1743(3) 0.86321(10) 0.0266(5) Uani d . 1 C
C31 -0.2557(3) 0.2568(2) 0.78830(9) 0.0197(5) Uani d . 1 C
C32 -0.3627(3) 0.3295(3) 0.76297(11) 0.0309(6) Uani d . 1 C
H32 -0.452(4) 0.325(4) 0.7744(13) 0.037 Uiso d . 1 H
C33 -0.3231(4) 0.4058(4) 0.72231(13) 0.0458(9) Uani d . 1 C
H33 -0.393(4) 0.458(4) 0.7080(16) 0.055 Uiso d . 1 H
C34 -0.1784(4) 0.4126(4) 0.70638(13) 0.0475(9) Uani d . 1 C
H34 -0.156(5) 0.466(4) 0.6792(15) 0.057 Uiso d . 1 H
C35 -0.0713(3) 0.3412(3) 0.73113(10) 0.0340(6) Uani d . 1 C
H35 0.027(4) 0.345(4) 0.7183(13) 0.041 Uiso d . 1 H
C36 -0.1101(3) 0.2621(3) 0.77187(9) 0.0233(5) Uani d . 1 C
H36 -0.035(4) 0.209(3) 0.7876(12) 0.028 Uiso d . 1 H
H1 0.344(4) 0.072(3) 0.8784(12) 0.028 Uiso d . 1 H
H2 0.468(3) 0.164(3) 0.9422(12) 0.028 Uiso d . 1 H
H3 0.351(3) 0.354(3) 0.9757(12) 0.028 Uiso d . 1 H
H4 0.105(3) 0.370(3) 0.9693(12) 0.028 Uiso d . 1 H
H5 0.062(3) 0.159(3) 0.9477(12) 0.028 Uiso d . 1 H
H7 -0.084(3) 0.074(3) 0.8543(11) 0.028 Uiso d . 1 H
H22 -0.015(4) -0.201(3) 0.9084(12) 0.028 Uiso d . 1 H
H23 -0.025(4) -0.398(3) 0.8649(11) 0.028 Uiso d . 1 H
H24 -0.227(4) -0.443(3) 0.8178(11) 0.028 Uiso d . 1 H
H25 -0.422(4) -0.309(3) 0.8179(12) 0.028 Uiso d . 1 H
H26 -0.425(4) -0.119(3) 0.8636(11) 0.028 Uiso d . 1 H
H6A -0.065(3) 0.302(3) 0.8692(12) 0.028 Uiso d . 1 H
H6B -0.141(3) 0.283(3) 0.9224(12) 0.028 Uiso d . 1 H
O1 0.15783(17) 0.14869(15) 0.88402(6) 0.0159(3) Uani d . 1 O
O2 0.25195(18) -0.02785(15) 0.92904(6) 0.0206(3) Uani d . 1 O
O3 0.31337(19) 0.11639(15) 0.99096(6) 0.0176(3) Uani d . 1 O
O4 0.37766(19) 0.37605(16) 0.90170(7) 0.0214(4) Uani d . 1 O
O5 0.13749(18) 0.43632(16) 0.90108(7) 0.0216(4) Uani d . 1 O
S1 -0.31891(6) 0.16211(6) 0.83969(2) 0.02087(12) Uani d . 1 S
S2 -0.20971(6) 0.00966(6) 0.92426(2) 0.01927(12) Uani d . 1 S

loop_
_atom_site_aniso_label
_atom_site_aniso_U_11
_atom_site_aniso_U_22
_atom_site_aniso_U_33
_atom_site_aniso_U_12
_atom_site_aniso_U_13
_atom_site_aniso_U_23
C1 0.0149(10) 0.0171(10) 0.0166(9) -0.0003(8) -0.0001(8) -0.0034(8)
C2 0.0138(9) 0.0165(10) 0.0164(10) -0.0009(8) -0.0014(8) -0.0025(8)
C3 0.0149(10) 0.0135(9) 0.0226(10) -0.0021(8) -0.0014(8) -0.0033(8)
C4 0.0137(10) 0.0155(10) 0.0187(10) -0.0003(8) -0.0007(7) -0.0025(8)
C5 0.0186(10) 0.0151(9) 0.0129(9) -0.0024(8) 0.0017(8) -0.0006(8)
C6 0.0150(10) 0.0135(10) 0.0174(10) -0.0026(8) 0.0005(8) 0.0012(8)
C7 0.0120(10) 0.0176(10) 0.0157(10) -0.0017(8) -0.0011(8) 0.0037(8)
C8 0.0185(10) 0.0157(10) 0.0202(10) -0.0001(8) -0.0033(8) 0.0007(8)
C9 0.0182(11) 0.0276(12) 0.0360(13) 0.0004(10) 0.0016(10) 0.0085(11)
C10 0.0171(10) 0.0176(10) 0.0257(11) 0.0009(9) -0.0024(9) 0.0009(9)
C11 0.0200(11) 0.0161(10) 0.0251(11) -0.0056(9) 0.0001(9) 0.0006(9)
C12 0.0399(15) 0.0276(13) 0.0278(13) -0.0041(13) 0.0013(11) 0.0036(10)
C13 0.0228(12) 0.0172(10) 0.0358(13) -0.0039(9) -0.0017(10) -0.0009(10)
C21 0.0237(11) 0.0154(10) 0.0192(10) -0.0041(9) 0.0004(9) 0.0041(8)
C22 0.0254(13) 0.0291(13) 0.0242(12) 0.0008(10) -0.0041(10) 0.0056(10)
C23 0.0396(16) 0.0277(14) 0.0349(15) 0.0118(13) 0.0003(12) 0.0031(12)
C24 0.0543(18) 0.0206(12) 0.0314(13) -0.0062(12) 0.0018(14) 0.0002(11)
C25 0.0339(15) 0.0281(13) 0.0387(15) -0.0106(12) -0.0086(13) -0.0026(12)
C26 0.0195(12) 0.0254(12) 0.0349(13) -0.0040(10) -0.0047(10) -0.0007(11)
C31 0.0233(12) 0.0179(10) 0.0178(10) -0.0042(9) -0.0030(9) 0.0017(8)
C32 0.0223(12) 0.0312(14) 0.0391(15) -0.0053(11) -0.0095(11) 0.0136(12)
C33 0.0394(17) 0.052(2) 0.0465(18) -0.0069(16) -0.0188(15) 0.0309(16)
C34 0.0438(19) 0.060(2) 0.0391(16) -0.0202(18) -0.0137(15) 0.0305(16)
C35 0.0335(14) 0.0457(17) 0.0228(12) -0.0079(14) 0.0003(11) 0.0086(12)
C36 0.0266(13) 0.0266(13) 0.0167(11) -0.0013(10) -0.0002(9) 0.0027(10)
O1 0.0154(7) 0.0170(7) 0.0154(7) 0.0011(6) -0.0005(6) -0.0039(6)
O2 0.0244(8) 0.0148(7) 0.0226(8) -0.0012(6) -0.0076(7) -0.0019(6)
O3 0.0199(8) 0.0157(7) 0.0173(7) 0.0005(6) -0.0001(6) -0.0016(6)
O4 0.0192(8) 0.0173(8) 0.0276(9) -0.0021(6) 0.0024(7) 0.0021(7)
O5 0.0170(8) 0.0172(8) 0.0307(9) -0.0020(6) -0.0038(7) 0.0075(7)
S1 0.0135(2) 0.0267(3) 0.0224(3) -0.0034(2) -0.0019(2) 0.0063(2)
S2 0.0215(3) 0.0197(3) 0.0166(2) -0.0055(2) 0.0011(2) 0.0025(2)

loop_
_atom_type_symbol
_atom_type_description
_atom_type_scat_dispersion_real
_atom_type_scat_dispersion_imag
_atom_type_scat_source
C C 0.0033 0.0016 'International Tables Vol C Tables 4.2.6.8 and 6.1.1.4'
H H 0.0000 0.0000 'International Tables Vol C Tables 4.2.6.8 and 6.1.1.4'
O O 0.0106 0.0060 'International Tables Vol C Tables 4.2.6.8 and 6.1.1.4'
S S 0.1246 0.1234 'International Tables Vol C Tables 4.2.6.8 and 6.1.1.4'

loop_
_geom_angle_atom_site_label_1
_geom_angle_atom_site_label_2
_geom_angle_atom_site_label_3
_geom_angle
O1 C1 O2 110.96(18)
O1 C1 C2 114.27(18)
O2 C1 C2 104.20(17)
O1 C1 H1 107(2)
O2 C1 H1 107(2)
C2 C1 H1 113(2)
O3 C2 C3 107.78(18)
O3 C2 C1 103.57(17)
C3 C2 C1 113.92(18)
O3 C2 H2 108.7(19)
C3 C2 H2 112(2)
C1 C2 H2 110.1(19)
O4 C3 C2 107.45(18)
O4 C3 C4 104.37(18)
C2 C3 C4 114.01(18)
O4 C3 H3 112.3(19)
C2 C3 H3 107.2(19)
C4 C3 H3 111.6(19)
O5 C4 C5 109.96(18)
O5 C4 C3 103.77(17)
C5 C4 C3 112.36(19)
O5 C4 H4 108.4(19)
C5 C4 H4 111(2)
C3 C4 H4 111.2(18)
O1 C5 C6 108.02(18)
O1 C5 C4 109.17(18)
C6 C5 C4 112.42(19)
O1 C5 H5 107(2)
C6 C5 H5 112(2)
C4 C5 H5 108(2)
C5 C6 C7 113.05(19)
C5 C6 H6A 108.4(19)
C7 C6 H6A 104.3(19)
C5 C6 H6B 108.7(19)
C7 C6 H6B 112(2)
H6A C6 H6B 111(3)
C6 C7 S1 112.44(16)
C6 C7 S2 109.84(15)
S1 C7 S2 105.94(11)
C6 C7 H7 110.6(19)
S1 C7 H7 112.0(18)
S2 C7 H7 105.6(19)
O2 C8 O3 104.41(16)
O2 C8 C9 109.96(19)
O3 C8 C9 108.70(19)
O2 C8 C10 109.90(19)
O3 C8 C10 110.61(18)
C9 C8 C10 112.90(19)
C8 C9 H9A 109.5
C8 C9 H9B 109.5
H9A C9 H9B 109.5
C8 C9 H9C 109.5
H9A C9 H9C 109.5
H9B C9 H9C 109.5
C8 C10 H10A 109.5
C8 C10 H10B 109.5
H10A C10 H10B 109.5
C8 C10 H10C 109.5
H10A C10 H10C 109.5
H10B C10 H10C 109.5
O4 C11 O5 105.29(17)
O4 C11 C12 108.3(2)
O5 C11 C12 108.7(2)
O4 C11 C13 110.99(19)
O5 C11 C13 109.3(2)
C12 C11 C13 113.9(2)
C11 C12 H12A 109.5
C11 C12 H12B 109.5
H12A C12 H12B 109.5
C11 C12 H12C 109.5
H12A C12 H12C 109.5
H12B C12 H12C 109.5
C11 C13 H13A 109.5
C11 C13 H13B 109.5
H13A C13 H13B 109.5
C11 C13 H13C 109.5
H13A C13 H13C 109.5
H13B C13 H13C 109.5
C22 C21 C26 120.2(2)
C22 C21 S2 119.26(19)
C26 C21 S2 120.6(2)
C21 C22 C23 119.7(3)
C21 C22 H22 120(2)
C23 C22 H22 120(2)
C24 C23 C22 120.4(3)
C24 C23 H23 118(2)
C22 C23 H23 122(2)
C23 C24 C25 119.7(3)
C23 C24 H24 122(2)
C25 C24 H24 118(2)
C24 C25 C26 120.4(3)
C24 C25 H25 120(2)
C26 C25 H25 119(2)
C25 C26 C21 119.5(3)
C25 C26 H26 120(2)
C21 C26 H26 120(2)
C36 C31 C32 119.3(2)
C36 C31 S1 124.82(19)
C32 C31 S1 115.8(2)
C33 C32 C31 119.7(3)
C33 C32 H32 123(2)
C31 C32 H32 117(2)
C32 C33 C34 121.0(3)
C32 C33 H33 118(3)
C34 C33 H33 120(3)
C35 C34 C33 119.9(3)
C35 C34 H34 122(3)
C33 C34 H34 119(3)
C34 C35 C36 119.7(3)
C34 C35 H35 118(2)
C36 C35 H35 122(2)
C31 C36 C35 120.3(3)
C31 C36 H36 120.8(19)
C35 C36 H36 119(2)
C1 O1 C5 113.20(16)
C1 O2 C8 110.53(16)
C2 O3 C8 106.79(16)
C3 O4 C11 107.20(17)
C4 O5 C11 109.75(16)
C31 S1 C7 104.20(11)
C21 S2 C7 100.79(10)

loop_
_geom_bond_atom_site_label_1
_geom_bond_atom_site_label_2
_geom_bond_distance
C1 O1 1.406(3)
C1 O2 1.417(3)
C1 C2 1.533(3)
C1 H1 0.89(3)
C2 O3 1.429(3)
C2 C3 1.515(3)
C2 H2 0.97(3)
C3 O4 1.417(3)
C3 C4 1.545(3)
C3 H3 0.96(3)
C4 O5 1.428(3)
C4 C5 1.526(3)
C4 H4 0.96(3)
C5 O1 1.436(3)
C5 C6 1.522(3)
C5 H5 0.90(3)
C6 C7 1.530(3)
C6 H6A 0.98(3)
C6 H6B 0.95(3)
C7 S1 1.816(2)
C7 S2 1.823(2)
C7 H7 0.96(3)
C8 O2 1.439(3)
C8 O3 1.441(3)
C8 C9 1.506(3)
C8 C10 1.517(3)
C9 H9A 0.9800
C9 H9B 0.9800
C9 H9C 0.9800
C10 H10A 0.9800
C10 H10B 0.9800
C10 H10C 0.9800
C11 O4 1.423(3)
C11 O5 1.431(3)
C11 C12 1.510(3)
C11 C13 1.524(3)
C12 H12A 0.9800
C12 H12B 0.9800
C12 H12C 0.9800
C13 H13A 0.9800
C13 H13B 0.9800
C13 H13C 0.9800
C21 C22 1.383(4)
C21 C26 1.387(3)
C21 S2 1.782(2)
C22 C23 1.387(4)
C22 H22 0.91(3)
C23 C24 1.376(4)
C23 H23 0.91(3)
C24 C25 1.383(5)
C24 H24 0.87(3)
C25 C26 1.385(4)
C25 H25 0.87(3)
C26 H26 0.94(3)
C31 C36 1.394(4)
C31 C32 1.396(3)
C31 S1 1.767(2)
C32 C33 1.378(4)
C32 H32 0.87(4)
C33 C34 1.383(5)
C33 H33 0.91(4)
C34 C35 1.382(5)
C34 H34 0.93(4)
C35 C36 1.394(4)
C35 H35 0.96(4)
C36 H36 0.97(3)

loop_
_cod_related_entry_id
_cod_related_entry_database
_cod_related_entry_code
1 ChemSpider 21173933
